data_1548778
loop_
_publ_author_name
'Mathieu Pasturel'
'Nabil Nasri'
'Besma Belgacem'
'Thierry Guizouarn'
'Olivier Tougait'
'Rached BEN HASSEN'
'Henri Noel'

_publ_section_title
;
 Magnetic and magnetocaloric properties of the new R3Co4+xAl12-x (R : Tb
 to Er) with the Gd3Ru4Al12 structure-type
;
_journal_name_full Mendeley
_journal_page_first 1
_journal_page_last 2
_journal_paper_doi 10.17632/pjk3gshszy.2
_journal_volume 1
_journal_year 2017
_chemical_compound_source 'synthesis as described'
_chemical_formula_moiety 'Al11.80 Co4.20 Er3'
_chemical_formula_sum 'Al11.8 Co4.2 Er3'
_chemical_formula_weight 1067.81
_chemical_name_common Er3Co4Al12
_space_group_IT_number 194
_symmetry_cell_setting hexagonal
_symmetry_Int_Tables_number 194
_symmetry_space_group_name_Hall '-P 6c 2c'
_symmetry_space_group_name_H-M 'P 63/m m c'
_atom_sites_solution_primary direct
_atom_sites_solution_secondary difmap
_cell_angle_alpha 90
_cell_angle_beta 90
_cell_angle_gamma 120
_cell_formula_units_Z 2
_cell_length_a 8.6300(10)
_cell_length_b 8.6300(10)
_cell_length_c 9.2440(10)
_cell_measurement_reflns_used 14376
_cell_measurement_temperature 293(2)
_cell_measurement_theta_max 42.106
_cell_measurement_theta_min 2.546
_cell_measurement_wavelength 0.71073
_cell_volume 596.23(12)
_computing_cell_refinement 'Dirax/lsq (Duisenberg & Schreurs, 1989-2000)'
_computing_data_collection 'Collect (Bruker AXS BV, 1997-2004)'
_computing_data_reduction 'EvalCCD (Duisenberg & Schreurs 1990-2000)'
_computing_molecular_graphics 'Ortep-3 for Windows (Farrugia, 1997)'
_computing_publication_material 'WinGX publication routines (Farrugia, 1999)'
_computing_structure_refinement 'SHELXL-97 (Sheldrick, 1997)'
_computing_structure_solution 'SHELXS-97 (Sheldrick, 1990)'
_diffrn_ambient_temperature 293(2)
_diffrn_detector 'CCD plate'
_diffrn_detector_area_resol_mean 9
_diffrn_measured_fraction_theta_full 0.998
_diffrn_measured_fraction_theta_max 0.998
_diffrn_measurement_device '95mm CCD camera on \k-goniostat'
_diffrn_measurement_device_type KappaCCD
_diffrn_measurement_method 'CCD rotation images, thick slices'
_diffrn_orient_matrix_type 'by Bruker AXS Collect from scalepack cell'
_diffrn_orient_matrix_UB_11 0.7122E-2
_diffrn_orient_matrix_UB_12 0.101371
_diffrn_orient_matrix_UB_13 -0.578454E-1
_diffrn_orient_matrix_UB_21 0.55559E-2
_diffrn_orient_matrix_UB_22 0.645805E-1
_diffrn_orient_matrix_UB_23 0.914565E-1
_diffrn_orient_matrix_UB_31 0.133595
_diffrn_orient_matrix_UB_32 0.59013E-1
_diffrn_orient_matrix_UB_33 -0.7197E-3
_diffrn_radiation_monochromator graphite
_diffrn_radiation_probe x-ray
_diffrn_radiation_type MoK\a
_diffrn_radiation_wavelength 0.71073
_diffrn_reflns_av_R_equivalents 0.0567
_diffrn_reflns_av_unetI/netI 0.0265
_diffrn_reflns_limit_h_max 16
_diffrn_reflns_limit_h_min -16
_diffrn_reflns_limit_k_max 12
_diffrn_reflns_limit_k_min -16
_diffrn_reflns_limit_l_max 17
_diffrn_reflns_limit_l_min -15
_diffrn_reflns_number 15284
_diffrn_reflns_theta_full 41.98
_diffrn_reflns_theta_max 41.98
_diffrn_reflns_theta_min 3.51
_diffrn_source 'Enraf Nonius FR590'
_diffrn_standards_number 0
_exptl_absorpt_coefficient_mu 27.393
_exptl_absorpt_correction_T_max 0.543
_exptl_absorpt_correction_T_min 0.291
_exptl_absorpt_correction_type multi-scan
_exptl_absorpt_process_details
;
(see. Sheldrick, G. M. (2002) SADABS Bruker AXS Inc., Madison, Wisconsin, USA)
;
_exptl_crystal_colour grey
_exptl_crystal_density_diffrn 5.948
_exptl_crystal_density_method 'not measured'
_exptl_crystal_description prism
_exptl_crystal_F_000 942
_exptl_crystal_size_max 0.051
_exptl_crystal_size_mid 0.044
_exptl_crystal_size_min 0.028
_refine_diff_density_max 2.886
_refine_diff_density_min -1.656
_refine_diff_density_rms 0.326
_refine_ls_extinction_coef 0.00036(15)
_refine_ls_extinction_expression Fc^*^=kFc[1+0.001xFc^2^\l^3^/sin(2\q)]^-1/4^
_refine_ls_extinction_method SHELXL
_refine_ls_goodness_of_fit_ref 1.121
_refine_ls_matrix_type full
_refine_ls_number_constraints 0
_refine_ls_number_parameters 28
_refine_ls_number_reflns 825
_refine_ls_number_restraints 0
_refine_ls_restrained_S_all 1.121
_refine_ls_R_factor_all 0.0328
_refine_ls_R_factor_gt 0.0222
_refine_ls_shift/su_max 0.001
_refine_ls_shift/su_mean 0
_refine_ls_structure_factor_coef Fsqd
_refine_ls_weighting_details 'calc w=1/[\s^2^(Fo^2^)+(0.0211P)^2^+0.9674P] where P=(Fo^2^+2Fc^2^)/3'
_refine_ls_weighting_scheme calc
_refine_ls_wR_factor_gt 0.0445
_refine_ls_wR_factor_ref 0.0459
_reflns_number_gt 693
_reflns_number_total 825
_reflns_threshold_expression >2sigma(I)
_cod_data_source_file Er3Co4Al12_archive.cif
_cod_data_source_block er3co4al12_sad
_cod_original_sg_number 0
_cod_original_sg_symbol_H-M P63/mmc
_cod_original_formula_sum 'Al11.80 Co4.20 Er3'
_cod_database_code 1548778

loop_
_symmetry_equiv_pos_as_xyz
'x, y, z'
'-x, -y, z+1/2'
'-y, x-y, z'
'-x+y, -x, z'
'x-y, x, z+1/2'
'y, -x+y, z+1/2'
'x-y, -y, -z'
'-x, -x+y, -z'
'y, x, -z'
'-y, -x, -z+1/2'
'x, x-y, -z+1/2'
'-x+y, y, -z+1/2'
'-x, -y, -z'
'x, y, -z-1/2'
'y, -x+y, -z'
'x-y, x, -z'
'-x+y, -x, -z-1/2'
'-y, x-y, -z-1/2'
'-x+y, y, z'
'x, x-y, z'
'-y, -x, z'
'y, x, z-1/2'
'-x, -x+y, z-1/2'
'x-y, -y, z-1/2'

loop_
_atom_site_label
_atom_site_type_symbol
_atom_site_fract_x
_atom_site_fract_y
_atom_site_fract_z
_atom_site_U_iso_or_equiv
_atom_site_adp_type
_atom_site_occupancy
_atom_site_symmetry_multiplicity
_atom_site_calc_flag
_atom_site_refinement_flags
_atom_site_disorder_assembly
_atom_site_disorder_group
Er1 Er 0.194260(13) 0.38852(3) 0.25 0.00722(6) Uani 1 4 d S . .
Co1 Co 0.5 0 0 0.00625(10) Uani 1 4 d S . .
Co2 Co 0 0 0 0.00623(16) Uani 1 12 d S . .
Al4 Al 0 0 0.25 0.0068(5) Uani 0.797(10) 12 d SP . .
Co4 Co 0 0 0.25 0.0068(5) Uani 0.203(10) 12 d SP . .
Al3 Al 0.3333 0.6667 0.01608(19) 0.0073(3) Uani 1 6 d S . .
Al2 Al 0.56086(9) 0.12173(18) 0.25 0.0055(2) Uani 1 4 d S . .
Al1 Al 0.16177(7) 0.32354(13) 0.57804(11) 0.00671(16) Uani 1 2 d S . .

loop_
_atom_site_aniso_label
_atom_site_aniso_U_11
_atom_site_aniso_U_22
_atom_site_aniso_U_33
_atom_site_aniso_U_23
_atom_site_aniso_U_13
_atom_site_aniso_U_12
Er1 0.00695(7) 0.00806(9) 0.00703(8) 0 0 0.00403(4)
Co1 0.00635(17) 0.0057(2) 0.0064(2) -0.00106(19) -0.00053(9) 0.00287(11)
Co2 0.0066(2) 0.0066(2) 0.0055(4) 0 0 0.00330(12)
Al4 0.0074(6) 0.0074(6) 0.0054(8) 0 0 0.0037(3)
Co4 0.0074(6) 0.0074(6) 0.0054(8) 0 0 0.0037(3)
Al3 0.0054(4) 0.0054(4) 0.0112(7) 0 0 0.00269(19)
Al2 0.0055(4) 0.0085(6) 0.0036(5) 0 0 0.0042(3)
Al1 0.0061(3) 0.0057(4) 0.0082(4) -0.0007(3) -0.00033(16) 0.00286(18)

loop_
_atom_type_symbol
_atom_type_description
_atom_type_scat_dispersion_real
_atom_type_scat_dispersion_imag
_atom_type_scat_source
Al Al 0.0645 0.0514 'International Tables Vol C Tables 4.2.6.8 and 6.1.1.4'
Co Co 0.3494 0.9721 'International Tables Vol C Tables 4.2.6.8 and 6.1.1.4'
Er Er -0.2586 4.9576 'International Tables Vol C Tables 4.2.6.8 and 6.1.1.4'

loop_
_exptl_crystal_face_index_h
_exptl_crystal_face_index_k
_exptl_crystal_face_index_l
_exptl_crystal_face_perp_dist
-9 3 -2 0.012
11 3 -2 0.013
2 -3 2 0.025
-6 -3 2 0.015
-2 1 -1 0.015
0 1 0 0.019
6 1 3 0.019
14 -15 7 0.024
-2 -9 -1 0.023
0 0 1 0.022
1 5 -3 0.014
0 1 -9 0.029

loop_
_geom_angle_atom_site_label_1
_geom_angle_atom_site_label_2
_geom_angle_atom_site_label_3
_geom_angle
_geom_angle_site_symmetry_1
_geom_angle_site_symmetry_3
Al4 Er1 Al2 97.318(16) . 3
Al4 Er1 Al2 97.318(16) . 4_665
Al2 Er1 Al2 165.36(3) 3 4_665
Al4 Er1 Al3 133.87(2) . 14_556
Al2 Er1 Al3 84.936(12) 3 14_556
Al2 Er1 Al3 84.935(11) 4_665 14_556
Al4 Er1 Al3 133.87(2) . .
Al2 Er1 Al3 84.935(12) 3 .
Al2 Er1 Al3 84.935(11) 4_665 .
Al3 Er1 Al3 92.26(5) 14_556 .
Al4 Er1 Al1 80.900(19) . 14_556
Al2 Er1 Al1 91.154(4) 3 14_556
Al2 Er1 Al1 91.154(3) 4_665 14_556
Al3 Er1 Al1 145.23(3) 14_556 14_556
Al3 Er1 Al1 52.97(3) . 14_556
Al4 Er1 Al1 80.901(19) . .
Al2 Er1 Al1 91.154(4) 3 .
Al2 Er1 Al1 91.154(4) 4_665 .
Al3 Er1 Al1 52.97(3) 14_556 .
Al3 Er1 Al1 145.23(3) . .
Al1 Er1 Al1 161.80(4) 14_556 .
Al4 Er1 Al1 57.194(16) . 5_554
Al2 Er1 Al1 53.49(2) 3 5_554
Al2 Er1 Al1 137.14(2) 4_665 5_554
Al3 Er1 Al1 137.890(19) 14_556 5_554
Al3 Er1 Al1 90.52(2) . 5_554
Al1 Er1 Al1 54.02(2) 14_556 5_554
Al1 Er1 Al1 114.589(19) . 5_554
Al4 Er1 Al1 57.194(16) . 16_556
Al2 Er1 Al1 53.49(2) 3 16_556
Al2 Er1 Al1 137.14(2) 4_665 16_556
Al3 Er1 Al1 90.52(2) 14_556 16_556
Al3 Er1 Al1 137.889(19) . 16_556
Al1 Er1 Al1 114.589(19) 14_556 16_556
Al1 Er1 Al1 54.02(2) . 16_556
Al1 Er1 Al1 61.09(3) 5_554 16_556
Al4 Er1 Al1 57.194(16) . 6_554
Al2 Er1 Al1 137.14(2) 3 6_554
Al2 Er1 Al1 53.49(2) 4_665 6_554
Al3 Er1 Al1 137.888(19) 14_556 6_554
Al3 Er1 Al1 90.52(2) . 6_554
Al1 Er1 Al1 54.02(2) 14_556 6_554
Al1 Er1 Al1 114.589(19) . 6_554
Al1 Er1 Al1 84.05(4) 5_554 6_554
Al1 Er1 Al1 114.39(3) 16_556 6_554
Al4 Er1 Al1 57.194(16) . 15_556
Al2 Er1 Al1 137.14(2) 3 15_556
Al2 Er1 Al1 53.49(2) 4_665 15_556
Al3 Er1 Al1 90.52(2) 14_556 15_556
Al3 Er1 Al1 137.889(19) . 15_556
Al1 Er1 Al1 114.589(19) 14_556 15_556
Al1 Er1 Al1 54.02(2) . 15_556
Al1 Er1 Al1 114.39(3) 5_554 15_556
Al1 Er1 Al1 84.05(4) 16_556 15_556
Al1 Er1 Al1 61.09(3) 6_554 15_556
Al2 Co1 Al2 180 13_655 .
Al2 Co1 Al3 108.07(5) 13_655 13_665
Al2 Co1 Al3 71.93(5) . 13_665
Al2 Co1 Al3 71.93(5) 13_655 1_545
Al2 Co1 Al3 108.07(5) . 1_545
Al3 Co1 Al3 180 13_665 1_545
Al2 Co1 Al1 64.93(2) 13_655 17_556
Al2 Co1 Al1 115.07(2) . 17_556
Al3 Co1 Al1 116.27(2) 13_665 17_556
Al3 Co1 Al1 63.73(2) 1_545 17_556
Al2 Co1 Al1 115.07(2) 13_655 5_654
Al2 Co1 Al1 64.93(2) . 5_654
Al3 Co1 Al1 63.73(2) 13_665 5_654
Al3 Co1 Al1 116.27(2) 1_545 5_654
Al1 Co1 Al1 180.000(14) 17_556 5_654
Al2 Co1 Al1 64.93(2) 13_655 18_656
Al2 Co1 Al1 115.07(2) . 18_656
Al3 Co1 Al1 116.27(2) 13_665 18_656
Al3 Co1 Al1 63.73(2) 1_545 18_656
Al1 Co1 Al1 115.26(4) 17_556 18_656
Al1 Co1 Al1 64.74(4) 5_654 18_656
Al2 Co1 Al1 115.07(2) 13_655 6_554
Al2 Co1 Al1 64.93(2) . 6_554
Al3 Co1 Al1 63.73(2) 13_665 6_554
Al3 Co1 Al1 116.27(2) 1_545 6_554
Al1 Co1 Al1 64.74(4) 17_556 6_554
Al1 Co1 Al1 115.26(4) 5_654 6_554
Al1 Co1 Al1 180.00(4) 18_656 6_554
Al2 Co1 Er1 60.33(2) 13_655 15
Al2 Co1 Er1 119.67(2) . 15
Al3 Co1 Er1 60.96(3) 13_665 15
Al3 Co1 Er1 119.04(3) 1_545 15
Al1 Co1 Er1 62.947(19) 17_556 15
Al1 Co1 Er1 117.053(19) 5_654 15
Al1 Co1 Er1 118.38(2) 18_656 15
Al1 Co1 Er1 61.62(2) 6_554 15
Al2 Co1 Er1 119.67(2) 13_655 3_655
Al2 Co1 Er1 60.33(2) . 3_655
Al3 Co1 Er1 119.04(3) 13_665 3_655
Al3 Co1 Er1 60.96(3) 1_545 3_655
Al1 Co1 Er1 117.053(19) 17_556 3_655
Al1 Co1 Er1 62.947(19) 5_654 3_655
Al1 Co1 Er1 61.62(2) 18_656 3_655
Al1 Co1 Er1 118.38(2) 6_554 3_655
Er1 Co1 Er1 180.000(3) 15 3_655
Al2 Co1 Er1 119.67(2) 13_655 4
Al2 Co1 Er1 60.33(2) . 4
Al3 Co1 Er1 119.04(3) 13_665 4
Al3 Co1 Er1 60.96(3) 1_545 4
Al1 Co1 Er1 61.62(2) 17_556 4
Al1 Co1 Er1 118.38(2) 5_654 4
Al1 Co1 Er1 117.053(19) 18_656 4
Al1 Co1 Er1 62.947(19) 6_554 4
Er1 Co1 Er1 113.179(9) 15 4
Er1 Co1 Er1 66.821(9) 3_655 4
Al2 Co1 Er1 60.33(2) 13_655 16_655
Al2 Co1 Er1 119.67(2) . 16_655
Al3 Co1 Er1 60.96(3) 13_665 16_655
Al3 Co1 Er1 119.04(3) 1_545 16_655
Al1 Co1 Er1 118.38(2) 17_556 16_655
Al1 Co1 Er1 61.62(2) 5_654 16_655
Al1 Co1 Er1 62.947(19) 18_656 16_655
Al1 Co1 Er1 117.053(19) 6_554 16_655
Er1 Co1 Er1 66.821(9) 15 16_655
Er1 Co1 Er1 113.179(9) 3_655 16_655
Er1 Co1 Er1 180 4 16_655
Co4 Co2 Al4 180 13 .
Co4 Co2 Al4 0 13 13
Al4 Co2 Al4 180 . 13
Co4 Co2 Al1 73.39(2) 13 18_556
Al4 Co2 Al1 106.61(2) . 18_556
Al4 Co2 Al1 73.39(2) 13 18_556
Co4 Co2 Al1 106.61(2) 13 6_554
Al4 Co2 Al1 73.39(2) . 6_554
Al4 Co2 Al1 106.61(2) 13 6_554
Al1 Co2 Al1 180.00(5) 18_556 6_554
Co4 Co2 Al1 106.61(2) 13 2_554
Al4 Co2 Al1 73.39(2) . 2_554
Al4 Co2 Al1 106.61(2) 13 2_554
Al1 Co2 Al1 67.83(2) 18_556 2_554
Al1 Co2 Al1 112.17(2) 6_554 2_554
Co4 Co2 Al1 73.39(2) 13 14_556
Al4 Co2 Al1 106.61(2) . 14_556
Al4 Co2 Al1 73.39(2) 13 14_556
Al1 Co2 Al1 112.17(2) 18_556 14_556
Al1 Co2 Al1 67.83(2) 6_554 14_556
Al1 Co2 Al1 180.00(4) 2_554 14_556
Co4 Co2 Al1 106.61(2) 13 5_554
Al4 Co2 Al1 73.39(2) . 5_554
Al4 Co2 Al1 106.61(2) 13 5_554
Al1 Co2 Al1 67.83(2) 18_556 5_554
Al1 Co2 Al1 112.17(2) 6_554 5_554
Al1 Co2 Al1 112.17(2) 2_554 5_554
Al1 Co2 Al1 67.83(2) 14_556 5_554
Co4 Co2 Al1 73.39(2) 13 17_556
Al4 Co2 Al1 106.61(2) . 17_556
Al4 Co2 Al1 73.39(2) 13 17_556
Al1 Co2 Al1 112.17(2) 18_556 17_556
Al1 Co2 Al1 67.83(2) 6_554 17_556
Al1 Co2 Al1 67.83(2) 2_554 17_556
Al1 Co2 Al1 112.17(2) 14_556 17_556
Al1 Co2 Al1 180.00(4) 5_554 17_556
Co2 Al4 Co2 180 2 .
Co2 Al4 Al1 56.68(2) 2 15_556
Co2 Al4 Al1 123.32(2) . 15_556
Co2 Al4 Al1 123.32(2) 2 2_554
Co2 Al4 Al1 56.68(2) . 2_554
Al1 Al4 Al1 130.608(12) 15_556 2_554
Co2 Al4 Al1 123.32(2) 2 6_554
Co2 Al4 Al1 56.68(2) . 6_554
Al1 Al4 Al1 66.64(4) 15_556 6_554
Al1 Al4 Al1 92.71(3) 2_554 6_554
Co2 Al4 Al1 123.32(2) 2 5_554
Co2 Al4 Al1 56.68(2) . 5_554
Al1 Al4 Al1 130.608(12) 15_556 5_554
Al1 Al4 Al1 92.71(3) 2_554 5_554
Al1 Al4 Al1 92.71(3) 6_554 5_554
Co2 Al4 Al1 56.68(2) 2 13_556
Co2 Al4 Al1 123.32(2) . 13_556
Al1 Al4 Al1 92.71(3) 15_556 13_556
Al1 Al4 Al1 66.64(4) 2_554 13_556
Al1 Al4 Al1 130.608(12) 6_554 13_556
Al1 Al4 Al1 130.608(12) 5_554 13_556
Co2 Al4 Al1 56.68(2) 2 16_556
Co2 Al4 Al1 123.32(2) . 16_556
Al1 Al4 Al1 92.71(3) 15_556 16_556
Al1 Al4 Al1 130.608(12) 2_554 16_556
Al1 Al4 Al1 130.608(12) 6_554 16_556
Al1 Al4 Al1 66.64(4) 5_554 16_556
Al1 Al4 Al1 92.71(3) 13_556 16_556
Co2 Al4 Er1 90 2 3
Co2 Al4 Er1 90 . 3
Al1 Al4 Er1 146.68(2) 15_556 3
Al1 Al4 Er1 65.304(6) 2_554 3
Al1 Al4 Er1 146.68(2) 6_554 3
Al1 Al4 Er1 65.304(6) 5_554 3
Al1 Al4 Er1 65.304(6) 13_556 3
Al1 Al4 Er1 65.304(6) 16_556 3
Co2 Al4 Er1 90 2 4
Co2 Al4 Er1 90 . 4
Al1 Al4 Er1 65.304(6) 15_556 4
Al1 Al4 Er1 65.304(6) 2_554 4
Al1 Al4 Er1 65.304(6) 6_554 4
Al1 Al4 Er1 146.68(2) 5_554 4
Al1 Al4 Er1 65.304(6) 13_556 4
Al1 Al4 Er1 146.68(2) 16_556 4
Er1 Al4 Er1 120 3 4
Co2 Al4 Er1 90 2 .
Co2 Al4 Er1 90 . .
Al1 Al4 Er1 65.304(6) 15_556 .
Al1 Al4 Er1 146.68(2) 2_554 .
Al1 Al4 Er1 65.304(6) 6_554 .
Al1 Al4 Er1 65.304(6) 5_554 .
Al1 Al4 Er1 146.68(2) 13_556 .
Al1 Al4 Er1 65.304(6) 16_556 .
Er1 Al4 Er1 120 3 .
Er1 Al4 Er1 120 4 .
Co1 Al3 Co1 119.649(8) 3 1_565
Co1 Al3 Co1 119.649(8) 3 4_665
Co1 Al3 Co1 119.649(8) 1_565 4_665
Co1 Al3 Al1 60.542(10) 3 17_566
Co1 Al3 Al1 60.542(10) 1_565 17_566
Co1 Al3 Al1 157.85(8) 4_665 17_566
Co1 Al3 Al1 60.542(10) 3 14_556
Co1 Al3 Al1 157.85(8) 1_565 14_556
Co1 Al3 Al1 60.542(10) 4_665 14_556
Al1 Al3 Al1 110.19(4) 17_566 14_556
Co1 Al3 Al1 157.85(8) 3 18_666
Co1 Al3 Al1 60.542(10) 1_565 18_666
Co1 Al3 Al1 60.542(10) 4_665 18_666
Al1 Al3 Al1 110.19(4) 17_566 18_666
Al1 Al3 Al1 110.19(4) 14_556 18_666
Co1 Al3 Al2 102.70(5) 3 16
Co1 Al3 Al2 102.70(5) 1_565 16
Co1 Al3 Al2 53.85(3) 4_665 16
Al1 Al3 Al2 104.00(6) 17_566 16
Al1 Al3 Al2 58.24(3) 14_556 16
Al1 Al3 Al2 58.24(3) 18_666 16
Co1 Al3 Al2 53.85(3) 3 15_565
Co1 Al3 Al2 102.70(5) 1_565 15_565
Co1 Al3 Al2 102.70(5) 4_665 15_565
Al1 Al3 Al2 58.24(3) 17_566 15_565
Al1 Al3 Al2 58.24(3) 14_556 15_565
Al1 Al3 Al2 104.00(6) 18_666 15_565
Al2 Al3 Al2 55.86(5) 16 15_565
Co1 Al3 Al2 102.70(5) 3 13_665
Co1 Al3 Al2 53.85(3) 1_565 13_665
Co1 Al3 Al2 102.70(5) 4_665 13_665
Al1 Al3 Al2 58.24(3) 17_566 13_665
Al1 Al3 Al2 104.00(6) 14_556 13_665
Al1 Al3 Al2 58.24(3) 18_666 13_665
Al2 Al3 Al2 55.86(5) 16 13_665
Al2 Al3 Al2 55.86(5) 15_565 13_665
Co1 Al3 Er1 72.36(2) 3 4_565
Co1 Al3 Er1 72.36(2) 1_565 4_565
Co1 Al3 Er1 137.29(6) 4_665 4_565
Al1 Al3 Er1 64.87(3) 17_566 4_565
Al1 Al3 Er1 124.04(3) 14_556 4_565
Al1 Al3 Er1 124.04(3) 18_666 4_565
Al2 Al3 Er1 168.87(5) 16 4_565
Al2 Al3 Er1 114.768(19) 15_565 4_565
Al2 Al3 Er1 114.768(19) 13_665 4_565
Co1 Al3 Er1 72.36(2) 3 .
Co1 Al3 Er1 137.29(6) 1_565 .
Co1 Al3 Er1 72.36(2) 4_665 .
Al1 Al3 Er1 124.04(3) 17_566 .
Al1 Al3 Er1 64.87(3) 14_556 .
Al1 Al3 Er1 124.04(3) 18_666 .
Al2 Al3 Er1 114.770(19) 16 .
Al2 Al3 Er1 114.769(19) 15_565 .
Al2 Al3 Er1 168.87(5) 13_665 .
Er1 Al3 Er1 73.77(4) 4_565 .
Co1 Al3 Er1 137.29(6) 3 3_665
Co1 Al3 Er1 72.36(2) 1_565 3_665
Co1 Al3 Er1 72.36(2) 4_665 3_665
Al1 Al3 Er1 124.04(3) 17_566 3_665
Al1 Al3 Er1 124.04(3) 14_556 3_665
Al1 Al3 Er1 64.87(3) 18_666 3_665
Al2 Al3 Er1 114.769(19) 16 3_665
Al2 Al3 Er1 168.87(5) 15_565 3_665
Al2 Al3 Er1 114.769(19) 13_665 3_665
Er1 Al3 Er1 73.77(4) 4_565 3_665
Er1 Al3 Er1 73.77(4) . 3_665
Co1 Al2 Co1 137.02(6) . 2_655
Co1 Al2 Al2 108.50(2) . 4_665
Co1 Al2 Al2 108.50(2) 2_655 4_665
Co1 Al2 Al2 108.50(2) . 3_655
Co1 Al2 Al2 108.50(2) 2_655 3_655
Al2 Al2 Al2 60 4_665 3_655
Co1 Al2 Al1 60.103(17) . 6_554
Co1 Al2 Al1 125.33(3) 2_655 6_554
Al2 Al2 Al1 60.10(3) 4_665 6_554
Al2 Al2 Al1 108.05(3) 3_655 6_554
Co1 Al2 Al1 125.33(3) . 15_556
Co1 Al2 Al1 60.103(17) 2_655 15_556
Al2 Al2 Al1 60.10(3) 4_665 15_556
Al2 Al2 Al1 108.05(3) 3_655 15_556
Al1 Al2 Al1 70.70(4) 6_554 15_556
Co1 Al2 Al1 125.33(3) . 16_656
Co1 Al2 Al1 60.103(17) 2_655 16_656
Al2 Al2 Al1 108.05(3) 4_665 16_656
Al2 Al2 Al1 60.10(3) 3_655 16_656
Al1 Al2 Al1 167.50(6) 6_554 16_656
Al1 Al2 Al1 107.87(4) 15_556 16_656
Co1 Al2 Al1 60.103(17) . 5_654
Co1 Al2 Al1 125.33(3) 2_655 5_654
Al2 Al2 Al1 108.05(3) 4_665 5_654
Al2 Al2 Al1 60.10(3) 3_655 5_654
Al1 Al2 Al1 107.87(4) 6_554 5_654
Al1 Al2 Al1 167.50(6) 15_556 5_654
Al1 Al2 Al1 70.70(4) 16_656 5_654
Co1 Al2 Al3 168.75(5) . 2_665
Co1 Al2 Al3 54.23(2) 2_655 2_665
Al2 Al2 Al3 62.07(2) 4_665 2_665
Al2 Al2 Al3 62.07(2) 3_655 2_665
Al1 Al2 Al3 115.32(3) 6_554 2_665
Al1 Al2 Al3 56.94(2) 15_556 2_665
Al1 Al2 Al3 56.94(2) 16_656 2_665
Al1 Al2 Al3 115.32(3) 5_654 2_665
Co1 Al2 Al3 54.23(2) . 13_665
Co1 Al2 Al3 168.75(5) 2_655 13_665
Al2 Al2 Al3 62.07(2) 4_665 13_665
Al2 Al2 Al3 62.07(2) 3_655 13_665
Al1 Al2 Al3 56.94(2) 6_554 13_665
Al1 Al2 Al3 115.32(3) 15_556 13_665
Al1 Al2 Al3 115.32(3) 16_656 13_665
Al1 Al2 Al3 56.94(2) 5_654 13_665
Al3 Al2 Al3 114.52(6) 2_665 13_665
Co1 Al2 Er1 73.06(3) . 4
Co1 Al2 Er1 73.06(3) 2_655 4
Al2 Al2 Er1 112.682(16) 4_665 4
Al2 Al2 Er1 172.682(16) 3_655 4
Al1 Al2 Er1 66.21(2) 6_554 4
Al1 Al2 Er1 66.21(2) 15_556 4
Al1 Al2 Er1 125.22(4) 16_656 4
Al1 Al2 Er1 125.22(4) 5_654 4
Al3 Al2 Er1 115.474(18) 2_665 4
Al3 Al2 Er1 115.474(18) 13_665 4
Co1 Al2 Er1 73.06(3) . 3_655
Co1 Al2 Er1 73.06(3) 2_655 3_655
Al2 Al2 Er1 172.681(16) 4_665 3_655
Al2 Al2 Er1 112.681(16) 3_655 3_655
Al1 Al2 Er1 125.22(4) 6_554 3_655
Al1 Al2 Er1 125.22(4) 15_556 3_655
Al1 Al2 Er1 66.21(2) 16_656 3_655
Al1 Al2 Er1 66.21(2) 5_654 3_655
Al3 Al2 Er1 115.475(18) 2_665 3_655
Al3 Al2 Er1 115.475(18) 13_665 3_655
Er1 Al2 Er1 74.64(3) 4 3_655
Co2 Al1 Co1 113.71(2) 2 5
Co2 Al1 Co1 113.71(2) 2 6_565
Co1 Al1 Co1 110.26(4) 5 6_565
Co2 Al1 Al3 144.65(6) 2 14_556
Co1 Al1 Al3 55.728(19) 5 14_556
Co1 Al1 Al3 55.730(19) 6_565 14_556
Co2 Al1 Al2 141.63(4) 2 16_556
Co1 Al1 Al2 54.97(2) 5 16_556
Co1 Al1 Al2 104.12(4) 6_565 16_556
Al3 Al1 Al2 64.82(4) 14_556 16_556
Co2 Al1 Al2 141.63(4) 2 15_566
Co1 Al1 Al2 104.12(4) 5 15_566
Co1 Al1 Al2 54.97(2) 6_565 15_566
Al3 Al1 Al2 64.82(4) 14_556 15_566
Al2 Al1 Al2 59.80(6) 16_556 15_566
Co2 Al1 Al1 56.086(10) 2 16_556
Co1 Al1 Al1 133.23(6) 5 16_556
Co1 Al1 Al1 57.63(2) 6_565 16_556
Al3 Al1 Al1 104.00(4) 14_556 16_556
Al2 Al1 Al1 160.80(3) 16_556 16_556
Al2 Al1 Al1 101.71(3) 15_566 16_556
Co2 Al1 Al1 56.086(10) 2 15_556
Co1 Al1 Al1 57.63(2) 5 15_556
Co1 Al1 Al1 133.23(6) 6_565 15_556
Al3 Al1 Al1 104.00(4) 14_556 15_556
Al2 Al1 Al1 101.71(3) 16_556 15_556
Al2 Al1 Al1 160.80(3) 15_566 15_556
Al1 Al1 Al1 96.09(5) 16_556 15_556
Co2 Al1 Al4 49.933(19) 2 13_556
Co1 Al1 Al4 124.737(18) 5 13_556
Co1 Al1 Al4 124.737(18) 6_565 13_556
Al3 Al1 Al4 165.42(5) 14_556 13_556
Al2 Al1 Al4 102.81(3) 16_556 13_556
Al2 Al1 Al4 102.81(3) 15_566 13_556
Al1 Al1 Al4 85.57(2) 16_556 13_556
Al1 Al1 Al4 85.57(2) 15_556 13_556
Co2 Al1 Co4 49.933(19) 2 13_556
Co1 Al1 Co4 124.737(18) 5 13_556
Co1 Al1 Co4 124.737(18) 6_565 13_556
Al3 Al1 Co4 165.42(5) 14_556 13_556
Al2 Al1 Co4 102.81(3) 16_556 13_556
Al2 Al1 Co4 102.81(3) 15_566 13_556
Al1 Al1 Co4 85.57(2) 16_556 13_556
Al1 Al1 Co4 85.57(2) 15_556 13_556
Al4 Al1 Co4 0 13_556 13_556
Co2 Al1 Er1 82.49(3) 2 .
Co1 Al1 Er1 69.50(2) 5 .
Co1 Al1 Er1 69.50(2) 6_565 .
Al3 Al1 Er1 62.16(4) 14_556 .
Al2 Al1 Er1 117.98(3) 16_556 .
Al2 Al1 Er1 117.98(3) 15_566 .
Al1 Al1 Er1 64.02(4) 16_556 .
Al1 Al1 Er1 64.02(4) 15_556 .
Al4 Al1 Er1 132.42(4) 13_556 .
Co4 Al1 Er1 132.42(4) 13_556 .
Co2 Al1 Er1 81.33(2) 2 15_556
Co1 Al1 Er1 68.576(7) 5 15_556
Co1 Al1 Er1 162.55(4) 6_565 15_556
Al3 Al1 Er1 117.12(3) 14_556 15_556
Al2 Al1 Er1 60.31(3) 16_556 15_556
Al2 Al1 Er1 107.83(3) 15_566 15_556
Al1 Al1 Er1 136.52(2) 16_556 15_556
Al1 Al1 Er1 61.96(3) 15_556 15_556
Al4 Al1 Er1 57.502(16) 13_556 15_556
Co4 Al1 Er1 57.502(16) 13_556 15_556
Er1 Al1 Er1 123.411(17) . 15_556

loop_
_geom_bond_atom_site_label_1
_geom_bond_atom_site_label_2
_geom_bond_distance
_geom_bond_site_symmetry_2
Er1 Al4 2.9037(4) .
Er1 Al2 2.9696(11) 3
Er1 Al2 2.9696(11) 4_665
Er1 Al3 2.9995(13) 14_556
Er1 Al3 2.9995(13) .
Er1 Al1 3.0711(10) 14_556
Er1 Al1 3.0711(10) .
Er1 Al1 3.1279(7) 5_554
Er1 Al1 3.1279(7) 16_556
Er1 Al1 3.1279(7) 6_554
Er1 Al1 3.1279(7) 15_556
Co1 Al2 2.4836(5) 13_655
Co1 Al2 2.4836(5) .
Co1 Al3 2.4957(3) 13_665
Co1 Al3 2.4957(3) 1_545
Co1 Al1 2.6296(6) 17_556
Co1 Al1 2.6296(6) 5_654
Co1 Al1 2.6296(6) 18_656
Co1 Al1 2.6296(6) 6_554
Co1 Er1 3.2695(3) 15
Co1 Er1 3.2695(3) 3_655
Co1 Er1 3.2695(3) 4
Co1 Er1 3.2695(3) 16_655
Co2 Co4 2.3110(3) 13
Co2 Al4 2.3110(3) .
Co2 Al4 2.3110(3) 13
Co2 Al1 2.5233(10) 18_556
Co2 Al1 2.5233(10) 6_554
Co2 Al1 2.5233(10) 2_554
Co2 Al1 2.5233(10) 14_556
Co2 Al1 2.5233(10) 5_554
Co2 Al1 2.5233(10) 17_556
Al4 Co2 2.3110(3) 2
Al4 Al1 2.8937(10) 15_556
Al4 Al1 2.8937(10) 2_554
Al4 Al1 2.8937(10) 6_554
Al4 Al1 2.8937(10) 5_554
Al4 Al1 2.8937(10) 13_556
Al4 Al1 2.8937(10) 16_556
Al4 Er1 2.9037(4) 3
Al4 Er1 2.9037(4) 4
Al3 Co1 2.4957(3) 3
Al3 Co1 2.4957(3) 1_565
Al3 Co1 2.4957(3) 4_665
Al3 Al1 2.7081(12) 17_566
Al3 Al1 2.7081(12) 14_556
Al3 Al1 2.7081(12) 18_666
Al3 Al2 2.9242(17) 16
Al3 Al2 2.9242(17) 15_565
Al3 Al2 2.9242(17) 13_665
Al3 Er1 2.9996(13) 4_565
Al3 Er1 2.9996(13) 3_665
Al2 Co1 2.4836(5) 2_655
Al2 Al2 2.739(2) 4_665
Al2 Al2 2.739(2) 3_655
Al2 Al1 2.7475(9) 6_554
Al2 Al1 2.7475(9) 15_556
Al2 Al1 2.7475(9) 16_656
Al2 Al1 2.7475(9) 5_654
Al2 Al3 2.9242(17) 2_665
Al2 Al3 2.9242(17) 13_665
Al2 Er1 2.9696(11) 4
Al2 Er1 2.9696(11) 3_655
Al1 Co2 2.5234(10) 2
Al1 Co1 2.6296(6) 5
Al1 Co1 2.6296(6) 6_565
Al1 Al3 2.7081(12) 14_556
Al1 Al2 2.7475(9) 16_556
Al1 Al2 2.7475(9) 15_566
Al1 Al1 2.8158(13) 16_556
Al1 Al1 2.8158(13) 15_556
Al1 Al4 2.8937(10) 13_556
Al1 Co4 2.8937(10) 13_556
Al1 Er1 3.1279(7) 15_556
